data_1001424
loop_
_publ_author_name
'Roth, G'
'Heger, G'
'Renker, B'
'Pannetier, J'
'Caignaert, V'
'Hervieu, M'
'Raveau, B'

_publ_section_title
;
Crystallographic study of tetragonal, superconducting
YBa~2~(Cu~0.93~Fe~0.05~)~3~O~7~
;
_journal_coden_ASTM ZPCMDN
_journal_name_full 'Zeitschrift fuer Physik, B (1984-)'
_journal_page_first 43
_journal_page_last 52
_journal_volume 71
_journal_year 1988
_chemical_formula_structural 'Y Ba2 (Cu0.93 Fe0.05)3 O6.96'
_chemical_formula_sum 'Ba2 Cu2.79 Fe0.15 O6.96 Y'
_chemical_name_systematic
;
Yttrium barium copper iron oxide (1/2/2.8/0.2/6.96)
;
_space_group_IT_number 123
_symmetry_cell_setting tetragonal
_symmetry_Int_Tables_number 123
_symmetry_space_group_name_Hall '-P 4 2'
_symmetry_space_group_name_H-M 'P 4/m m m'
_cell_angle_alpha 90
_cell_angle_beta 90
_cell_angle_gamma 90
_cell_formula_units_Z 1
_cell_length_a 3.862(1)
_cell_length_b 3.862(1)
_cell_length_c 11.673(3)
_cell_volume 174.1
_refine_ls_R_factor_all 0.02
_cod_original_formula_sum 'Ba2 Cu2.79 Fe.15 O6.96 Y'
_cod_database_code 1001424

loop_
_symmetry_equiv_pos_as_xyz
x,y,z
-x,-y,z
-x,y,z
x,-y,z
-y,x,z
y,-x,z
y,x,z
-y,-x,z
-x,-y,-z
x,y,-z
x,-y,-z
-x,y,-z
y,-x,-z
-y,x,-z
-y,-x,-z
y,x,-z

loop_
_atom_site_aniso_label
_atom_site_aniso_U_11
_atom_site_aniso_U_12
_atom_site_aniso_U_13
_atom_site_aniso_U_22
_atom_site_aniso_U_23
_atom_site_aniso_U_33
Y1 0.0057(4) 0. 0. 0.0057(4) 0. 0.0081(6)
Ba1 0.0109(2) 0. 0. 0.0109(2) 0. 0.0102(2)
Cu1 0.0101(7) 0. 0. 0.0101(7) 0. 0.0064(7)
Fe1 0.0101(7) 0. 0. 0.0101(7) 0. 0.0064(7)
Cu2 0.0054(4) 0. 0. 0.0054(4) 0. 0.0109(8)
Fe2 0.0054(4) 0. 0. 0.0054(4) 0. 0.0109(8)
O1 0.037(13) 0. 0. 0.013(9) 0. 0.014(7)
O2 0.0028(18) 0. 0. 0.009(2) 0. 0.0135(16)
O3 0.0209(22) 0. 0. 0.0209(22) 0. 0.0100(24)

loop_
_atom_site_label
_atom_site_type_symbol
_atom_site_symmetry_multiplicity
_atom_site_Wyckoff_symbol
_atom_site_fract_x
_atom_site_fract_y
_atom_site_fract_z
_atom_site_occupancy
_atom_site_attached_hydrogens
_atom_site_calc_flag
Y1 Y3+ 1 d 0.5 0.5 0.5 1. 0 d
Ba1 Ba2+ 2 h 0.5 0.5 0.1855(1) 1. 0 d
Cu1 Cu2+ 1 a 0. 0. 0. 0.86 0 d
Fe1 Fe2+ 1 a 0. 0. 0. 0.1 0 d
Cu2 Cu2+ 2 g 0. 0. 0.3565(1) 0.97 0 d
Fe2 Fe2+ 2 g 0. 0. 0.3565(1) 0.03 0 d
O1 O2- 2 f 0. 0.5 0. 0.484(30) 0 d
O2 O2- 4 i 0.5 0. 0.3781(4) 1. 0 d
O3 O2- 2 g 0. 0. 0.1589(7) 1. 0 d

loop_
_atom_type_symbol
_atom_type_oxidation_number
Y3+ 3.000
Ba2+ 2.000
Cu2+ 2.350
Fe2+ 2.350
O2- -2.000
